data_7019120
loop_
_publ_author_name
'Lin, Ya-Chi'
'Yu, Kuo-Hsuan'
'Lin, Ya-Fan'
'Lee, Gene-Hsiang'
'Wang, Yu'
'Liu, Shiuh-Tzung'
'Chen, Jwu-Ting'

_publ_section_title
;
 Synthesis, structures of (aminopyridine)nickel complexes and their use
 for catalytic ethylene polymerization.
;
_journal_issue 22
_journal_name_full 'Dalton transactions (Cambridge, England : 2003)'
_journal_page_first 6661
_journal_page_last 6670
_journal_paper_doi 10.1039/c2dt30151b
_journal_volume 41
_journal_year 2012
_chemical_formula_sum 'C36 H46 Br4 N4 Ni2'
_chemical_formula_weight 971.83
_chemical_name_systematic
;
?
;
_space_group_IT_number 14
_symmetry_cell_setting monoclinic
_symmetry_space_group_name_Hall '-P 2yn'
_symmetry_space_group_name_H-M 'P 1 21/n 1'
_atom_sites_solution_hydrogens geom
_atom_sites_solution_primary direct
_atom_sites_solution_secondary difmap
_audit_creation_method SHELXL-97
_cell_angle_alpha 90.00
_cell_angle_beta 104.6604(5)
_cell_angle_gamma 90.00
_cell_formula_units_Z 2
_cell_length_a 12.86520(10)
_cell_length_b 10.15710(10)
_cell_length_c 14.6983(2)
_cell_measurement_reflns_used all
_cell_measurement_temperature 150(2)
_cell_measurement_theta_max 27.50
_cell_measurement_theta_min 1.88
_cell_volume 1858.14(3)
_computing_cell_refinement DENZO-SMN
_computing_data_collection 'NONIUS COLLECT'
_computing_data_reduction DENZO-SMN
_computing_molecular_graphics SHELXTL
_computing_publication_material SHELXTL
_computing_structure_refinement 'SHELXL-97 (Sheldrick, 1997)'
_computing_structure_solution 'SHELXS-97 (Sheldrick, 1990)'
_diffrn_ambient_temperature 150(2)
_diffrn_measured_fraction_theta_full 1.000
_diffrn_measured_fraction_theta_max 1.000
_diffrn_measurement_device_type 'NONIUS KappaCCD'
_diffrn_measurement_method 'phi and omega scans'
_diffrn_radiation_monochromator graphite
_diffrn_radiation_source 'fine-focus sealed tube'
_diffrn_radiation_type MoK\a
_diffrn_radiation_wavelength 0.71073
_diffrn_reflns_av_R_equivalents 0.0350
_diffrn_reflns_av_sigmaI/netI 0.0331
_diffrn_reflns_limit_h_max 16
_diffrn_reflns_limit_h_min -16
_diffrn_reflns_limit_k_max 13
_diffrn_reflns_limit_k_min -12
_diffrn_reflns_limit_l_max 18
_diffrn_reflns_limit_l_min -19
_diffrn_reflns_number 15027
_diffrn_reflns_theta_full 27.50
_diffrn_reflns_theta_max 27.50
_diffrn_reflns_theta_min 1.88
_diffrn_standards_decay_% 0
_exptl_absorpt_coefficient_mu 5.345
_exptl_absorpt_correction_T_max 0.360
_exptl_absorpt_correction_T_min 0.319
_exptl_absorpt_correction_type multi-scan
_exptl_crystal_colour orange
_exptl_crystal_density_diffrn 1.737
_exptl_crystal_density_meas ?
_exptl_crystal_density_method 'not measured'
_exptl_crystal_description block
_exptl_crystal_F_000 972
_exptl_crystal_size_max 0.22
_exptl_crystal_size_mid 0.20
_exptl_crystal_size_min 0.20
_refine_diff_density_max 0.836
_refine_diff_density_min -0.683
_refine_diff_density_rms 0.207
_refine_ls_extinction_coef 0.0093(6)
_refine_ls_extinction_expression Fc^*^=kFc[1+0.001xFc^2^\l^3^/sin(2\q)]^-1/4^
_refine_ls_extinction_method SHELXL
_refine_ls_goodness_of_fit_ref 1.225
_refine_ls_hydrogen_treatment constr
_refine_ls_matrix_type full
_refine_ls_number_parameters 213
_refine_ls_number_reflns 4263
_refine_ls_number_restraints 0
_refine_ls_restrained_S_all 1.225
_refine_ls_R_factor_all 0.0493
_refine_ls_R_factor_gt 0.0357
_refine_ls_shift/su_max 0.001
_refine_ls_shift/su_mean 0.000
_refine_ls_structure_factor_coef Fsqd
_refine_ls_weighting_details 'calc w=1/[\s^2^(Fo^2^)+(0.0493P)^2^+0.8624P] where P=(Fo^2^+2Fc^2^)/3'
_refine_ls_weighting_scheme calc
_refine_ls_wR_factor_gt 0.0883
_refine_ls_wR_factor_ref 0.1012
_reflns_number_gt 3585
_reflns_number_total 4263
_reflns_threshold_expression >2sigma(I)
_cod_data_source_file c2dt30151b.txt
_cod_data_source_block ic8600
_cod_depositor_comments
;
The following automatic conversions were performed:

'_symmetry_cell_setting' value 'Monoclinic' changed to 'monoclinic'
according to /home/saulius/struct/CIF-dictionaries/cif_core.dic
dictionary named 'cif_core.dic' version 2.4.1 from 2010-06-29.

Automatic conversion script
Id: cif_fix_values 1715 2011-07-08 13:25:40Z adriana 

The following automatic conversions were performed:

'_exptl_crystal_density_meas' value 'not_measured' was changed to '?'
- the value is perceived as not measured.

Automatic conversion script
Id: cif_fix_values 3008 2015-01-20 13:52:24Z robertas 
;
_cod_original_sg_symbol_H-M P2(1)/n
_cod_database_code 7019120

loop_
_symmetry_equiv_pos_as_xyz
'x, y, z'
'-x+1/2, y+1/2, -z+1/2'
'-x, -y, -z'
'x-1/2, -y-1/2, z-1/2'

loop_
_atom_site_label
_atom_site_type_symbol
_atom_site_fract_x
_atom_site_fract_y
_atom_site_fract_z
_atom_site_U_iso_or_equiv
_atom_site_adp_type
_atom_site_occupancy
_atom_site_symmetry_multiplicity
_atom_site_calc_flag
_atom_site_refinement_flags
Ni Ni 0.41575(3) 1.07451(4) 0.06998(3) 0.02477(13) Uani 1 1 d .
Br1 Br 0.48216(3) 0.84948(3) 0.04845(3) 0.03203(13) Uani 1 1 d .
Br2 Br 0.50127(3) 1.09157(4) 0.23653(3) 0.03813(13) Uani 1 1 d .
N1 N 0.3549(2) 1.2595(3) 0.05873(19) 0.0274(6) Uani 1 1 d .
N2 N 0.2632(2) 1.0355(3) -0.0224(2) 0.0266(6) Uani 1 1 d .
C1 C 0.4161(3) 1.3657(3) 0.0884(3) 0.0339(8) Uani 1 1 d .
H1 H 0.4856 1.3537 0.1291 0.041 Uiso 1 1 calc R
C2 C 0.3814(3) 1.4916(3) 0.0618(3) 0.0334(8) Uani 1 1 d .
H2 H 0.4264 1.5652 0.0837 0.040 Uiso 1 1 calc R
C3 C 0.2806(3) 1.5088(3) 0.0031(2) 0.0312(7) Uani 1 1 d .
H3 H 0.2550 1.5947 -0.0162 0.037 Uiso 1 1 calc R
C4 C 0.2168(3) 1.4000(3) -0.0274(2) 0.0282(7) Uani 1 1 d .
H4 H 0.1467 1.4101 -0.0675 0.034 Uiso 1 1 calc R
C5 C 0.2565(2) 1.2759(3) 0.0014(2) 0.0233(6) Uani 1 1 d .
C6 C 0.1929(3) 1.1521(3) -0.0277(2) 0.0265(7) Uani 1 1 d .
H6A H 0.1439 1.1382 0.0136 0.032 Uiso 1 1 calc R
H6B H 0.1485 1.1621 -0.0930 0.032 Uiso 1 1 calc R
C7 C 0.2005(2) 0.9141(3) -0.0222(2) 0.0246(7) Uani 1 1 d .
C8 C 0.1684(2) 0.8401(3) -0.1057(2) 0.0268(7) Uani 1 1 d .
C9 C 0.0951(3) 0.7383(3) -0.1080(3) 0.0305(7) Uani 1 1 d .
H9 H 0.0697 0.6897 -0.1645 0.037 Uiso 1 1 calc R
C10 C 0.0586(3) 0.7064(3) -0.0306(3) 0.0319(8) Uani 1 1 d .
H10 H 0.0066 0.6388 -0.0347 0.038 Uiso 1 1 calc R
C11 C 0.0979(3) 0.7731(3) 0.0536(3) 0.0312(8) Uani 1 1 d .
H11 H 0.0760 0.7469 0.1080 0.037 Uiso 1 1 calc R
C12 C 0.1695(2) 0.8786(3) 0.0591(2) 0.0271(7) Uani 1 1 d .
C13 C 0.2091(3) 0.8644(3) -0.1924(3) 0.0318(8) Uani 1 1 d .
H13 H 0.2712 0.9268 -0.1753 0.038 Uiso 1 1 calc R
C14 C 0.1218(3) 0.9268(4) -0.2700(3) 0.0428(9) Uani 1 1 d .
H14A H 0.0589 0.8689 -0.2854 0.064 Uiso 1 1 calc R
H14B H 0.1488 0.9396 -0.3260 0.064 Uiso 1 1 calc R
H14C H 0.1015 1.0121 -0.2486 0.064 Uiso 1 1 calc R
C15 C 0.2483(3) 0.7352(4) -0.2282(3) 0.0441(9) Uani 1 1 d .
H15A H 0.2999 0.6917 -0.1764 0.066 Uiso 1 1 calc R
H15B H 0.2830 0.7551 -0.2788 0.066 Uiso 1 1 calc R
H15C H 0.1868 0.6769 -0.2522 0.066 Uiso 1 1 calc R
C16 C 0.2094(3) 0.9475(4) 0.1533(2) 0.0325(7) Uani 1 1 d .
H16 H 0.2578 1.0211 0.1449 0.039 Uiso 1 1 calc R
C17 C 0.2753(3) 0.8521(4) 0.2272(3) 0.0463(10) Uani 1 1 d .
H17A H 0.2279 0.7835 0.2409 0.069 Uiso 1 1 calc R
H17B H 0.3081 0.9006 0.2849 0.069 Uiso 1 1 calc R
H17C H 0.3317 0.8114 0.2027 0.069 Uiso 1 1 calc R
C18 C 0.1166(3) 1.0064(4) 0.1867(3) 0.0458(10) Uani 1 1 d .
H18A H 0.0729 1.0619 0.1369 0.069 Uiso 1 1 calc R
H18B H 0.1451 1.0598 0.2430 0.069 Uiso 1 1 calc R
H18C H 0.0720 0.9354 0.2016 0.069 Uiso 1 1 calc R

loop_
_atom_site_aniso_label
_atom_site_aniso_U_11
_atom_site_aniso_U_22
_atom_site_aniso_U_33
_atom_site_aniso_U_23
_atom_site_aniso_U_13
_atom_site_aniso_U_12
Ni 0.0214(2) 0.0199(2) 0.0298(3) 0.00029(15) 0.00053(17) 0.00243(14)
Br1 0.0316(2) 0.01984(19) 0.0457(2) 0.00427(13) 0.01179(15) 0.00425(12)
Br2 0.0413(2) 0.0371(2) 0.0301(2) 0.00136(14) -0.00176(15) 0.00429(15)
N1 0.0258(13) 0.0231(13) 0.0299(15) -0.0009(11) 0.0009(11) 0.0023(11)
N2 0.0206(12) 0.0182(13) 0.0395(16) -0.0001(11) 0.0047(11) 0.0000(10)
C1 0.0308(18) 0.0259(17) 0.039(2) -0.0032(15) -0.0020(15) 0.0046(13)
C2 0.0345(18) 0.0249(17) 0.039(2) -0.0057(14) 0.0061(15) -0.0016(14)
C3 0.0379(18) 0.0215(16) 0.0338(19) 0.0045(13) 0.0081(15) 0.0059(13)
C4 0.0259(16) 0.0275(17) 0.0294(18) 0.0036(13) 0.0035(13) 0.0063(13)
C5 0.0235(15) 0.0247(16) 0.0223(16) 0.0005(12) 0.0068(12) 0.0028(12)
C6 0.0237(15) 0.0249(16) 0.0299(18) 0.0021(13) 0.0051(13) 0.0007(12)
C7 0.0166(14) 0.0217(15) 0.0345(18) 0.0024(12) 0.0047(13) 0.0001(11)
C8 0.0201(15) 0.0243(16) 0.0345(19) 0.0041(13) 0.0040(13) 0.0022(12)
C9 0.0245(16) 0.0274(17) 0.037(2) -0.0007(14) 0.0029(14) -0.0006(13)
C10 0.0243(16) 0.0248(17) 0.047(2) 0.0030(15) 0.0095(15) -0.0044(13)
C11 0.0257(17) 0.0294(18) 0.040(2) 0.0052(14) 0.0120(15) 0.0016(13)
C12 0.0225(15) 0.0251(16) 0.0339(18) 0.0027(13) 0.0076(13) 0.0047(12)
C13 0.0298(17) 0.0315(18) 0.0341(19) -0.0017(14) 0.0080(15) -0.0014(14)
C14 0.045(2) 0.047(2) 0.036(2) 0.0088(17) 0.0108(18) 0.0045(17)
C15 0.048(2) 0.040(2) 0.049(2) -0.0035(18) 0.0207(19) 0.0070(18)
C16 0.0330(17) 0.0357(19) 0.0303(19) 0.0000(14) 0.0106(14) -0.0016(15)
C17 0.049(2) 0.048(2) 0.039(2) 0.0094(18) 0.0050(19) 0.0032(18)
C18 0.054(2) 0.047(2) 0.043(2) 0.0005(18) 0.0237(19) 0.0048(19)

loop_
_atom_type_symbol
_atom_type_description
_atom_type_scat_dispersion_real
_atom_type_scat_dispersion_imag
_atom_type_scat_source
C C 0.0033 0.0016 'International Tables Vol C Tables 4.2.6.8 and 6.1.1.4'
H H 0.0000 0.0000 'International Tables Vol C Tables 4.2.6.8 and 6.1.1.4'
N N 0.0061 0.0033 'International Tables Vol C Tables 4.2.6.8 and 6.1.1.4'
Ni Ni 0.3393 1.1124 'International Tables Vol C Tables 4.2.6.8 and 6.1.1.4'
Br Br -0.2901 2.4595 'International Tables Vol C Tables 4.2.6.8 and 6.1.1.4'

loop_
_geom_angle_atom_site_label_1
_geom_angle_atom_site_label_2
_geom_angle_atom_site_label_3
_geom_angle
_geom_angle_site_symmetry_3
N1 Ni N2 81.08(10) .
N1 Ni Br2 94.78(8) .
N2 Ni Br2 140.32(8) .
N1 Ni Br1 168.39(8) .
N2 Ni Br1 92.24(7) .
Br2 Ni Br1 96.398(18) .
N1 Ni Br1 85.34(8) 3_675
N2 Ni Br1 99.94(8) 3_675
Br2 Ni Br1 119.160(19) 3_675
Br1 Ni Br1 86.479(17) 3_675
Ni Br1 Ni 93.520(17) 3_675
C5 N1 C1 119.1(3) .
C5 N1 Ni 116.8(2) .
C1 N1 Ni 122.4(2) .
C7 N2 C6 110.0(2) .
C7 N2 Ni 125.0(2) .
C6 N2 Ni 109.79(19) .
N1 C1 C2 122.2(3) .
C3 C2 C1 118.8(3) .
C2 C3 C4 119.3(3) .
C3 C4 C5 119.0(3) .
N1 C5 C4 121.4(3) .
N1 C5 C6 115.7(3) .
C4 C5 C6 122.8(3) .
N2 C6 C5 111.9(2) .
C12 C7 C8 121.5(3) .
C12 C7 N2 119.4(3) .
C8 C7 N2 119.0(3) .
C9 C8 C7 117.6(3) .
C9 C8 C13 118.5(3) .
C7 C8 C13 123.9(3) .
C10 C9 C8 121.7(3) .
C9 C10 C11 119.9(3) .
C10 C11 C12 120.7(3) .
C7 C12 C11 118.1(3) .
C7 C12 C16 123.8(3) .
C11 C12 C16 118.1(3) .
C8 C13 C14 110.6(3) .
C8 C13 C15 111.1(3) .
C14 C13 C15 109.9(3) .
C12 C16 C18 111.2(3) .
C12 C16 C17 110.6(3) .
C18 C16 C17 110.9(3) .

loop_
_geom_bond_atom_site_label_1
_geom_bond_atom_site_label_2
_geom_bond_distance
_geom_bond_site_symmetry_2
Ni N1 2.026(3) .
Ni N2 2.122(3) .
Ni Br2 2.4229(5) .
Ni Br1 2.4882(5) .
Ni Br1 2.5512(5) 3_675
Br1 Ni 2.5512(5) 3_675
N1 C5 1.341(4) .
N1 C1 1.342(4) .
N2 C7 1.474(4) .
N2 C6 1.479(4) .
C1 C2 1.377(5) .
C2 C3 1.376(5) .
C3 C4 1.382(5) .
C4 C5 1.386(4) .
C5 C6 1.502(4) .
C7 C12 1.400(5) .
C7 C8 1.409(5) .
C8 C9 1.394(4) .
C8 C13 1.515(5) .
C9 C10 1.375(5) .
C10 C11 1.389(5) .
C11 C12 1.402(5) .
C12 C16 1.520(5) .
C13 C14 1.522(5) .
C13 C15 1.545(5) .
C16 C18 1.524(5) .
C16 C17 1.539(5) .
